data_7708151
loop_
_publ_author_name
'Guschlbauer, Jannick'
'Vollgraff, Tobias'
'Xie, Xiulan'
'Fetoh, Ahmed'
'Sundermeyer, J\"org'

_publ_section_title
;
 Heavy silylchalcogenido lanthanates synthesis
 Ph<sub>4</sub>P[Cp<sub>3</sub>La-ESiMe<sub>3</sub>] (E = S, Se, and Te)
 <i>via</i> fluoride-induced demethylation of dimethylcarbonate to
 Ph<sub>4</sub>P[OCO<sub>2</sub>Me] key intermediate.
;
_journal_issue 37
_journal_name_full 'Dalton transactions (Cambridge, England : 2003)'
_journal_page_first 13103
_journal_page_last 13111
_journal_paper_doi 10.1039/d1dt02000e
_journal_volume 50
_journal_year 2021
_chemical_formula_moiety 'C24 H20 P 1+, C3 H9 Si Te 1-'
_chemical_formula_sum 'C27 H29 P Si Te'
_chemical_formula_weight 540.16
_space_group_crystal_system monoclinic
_space_group_IT_number 4
_space_group_name_Hall 'P 2yb'
_space_group_name_H-M_alt 'P 1 21 1'
_atom_sites_solution_hydrogens geom
_atom_sites_solution_primary direct
_atom_sites_solution_secondary difmap
_audit_creation_method SHELXL-2017/1
_audit_update_record
;
2021-05-31 deposited with the CCDC.	2021-08-25 downloaded from the CCDC.
;
_cell_angle_alpha 90
_cell_angle_beta 90.136(2)
_cell_angle_gamma 90
_cell_formula_units_Z 2
_cell_length_a 9.5283(2)
_cell_length_b 10.6121(2)
_cell_length_c 12.3821(3)
_cell_measurement_reflns_used 23045
_cell_measurement_temperature 100(2)
_cell_measurement_theta_max 76.10
_cell_measurement_theta_min 3.57
_cell_volume 1252.02(5)
_computing_cell_refinement
; 
X-Area Recipe 1.33.0.0 (STOE, 2015) 
;
_computing_data_collection
; 
X-Area Pilatus3_SV 1.31.127.0 (STOE, 2016) 
;
_computing_data_reduction
; 
X-Area Integrate 1.71.0.0 (STOE, 2016) 
X-Area LANA 1.68.2.0 (STOE, 2016) 
;
_computing_molecular_graphics
'DIAMOND 4 (H. Putz, K. Brandenburg, Crystal Impact GbR, Kreuzherrenstr. 102, 53227 Bonn, Germany)'
_computing_publication_material 'WinGX 2014.1 (L.J. Farrugia, J. Appl. Cryst. 2012, 45, 849-854)'
_computing_structure_refinement 'SHELXL-2017/1 (Sheldrick, 2017)'
_computing_structure_solution 'SHELXT 2014/5 (Sheldrick, 2014)'
_diffrn_ambient_temperature 100(2)
_diffrn_detector_area_resol_mean 5.81
_diffrn_measured_fraction_theta_full 1.000
_diffrn_measured_fraction_theta_max 1.000
_diffrn_measurement_device_type 'STOE STADIVARI'
_diffrn_measurement_method 'rotation method, \w scans'
_diffrn_radiation_type CuK\a
_diffrn_radiation_wavelength 1.54186
_diffrn_reflns_av_R_equivalents 0.0501
_diffrn_reflns_av_unetI/netI 0.0338
_diffrn_reflns_Laue_measured_fraction_full 1.000
_diffrn_reflns_Laue_measured_fraction_max 1.000
_diffrn_reflns_limit_h_max 11
_diffrn_reflns_limit_h_min -11
_diffrn_reflns_limit_k_max 11
_diffrn_reflns_limit_k_min -12
_diffrn_reflns_limit_l_max 14
_diffrn_reflns_limit_l_min -13
_diffrn_reflns_number 19271
_diffrn_reflns_point_group_measured_fraction_full 1.000
_diffrn_reflns_point_group_measured_fraction_max 1.000
_diffrn_reflns_theta_full 66.487
_diffrn_reflns_theta_max 66.487
_diffrn_reflns_theta_min 3.570
_diffrn_source 'GeniX 3D HF Cu'
_exptl_absorpt_coefficient_mu 10.510
_exptl_absorpt_correction_T_max 1.0000
_exptl_absorpt_correction_T_min 0.3674
_exptl_absorpt_correction_type multi-scan
_exptl_absorpt_process_details
; 
STOE LANA, absorption correction by scaling of reflection intensities. 
;
_exptl_crystal_colour orange
_exptl_crystal_density_diffrn 1.433
_exptl_crystal_density_method 'not measured'
_exptl_crystal_description needle
_exptl_crystal_F_000 544
_exptl_crystal_size_max 0.371
_exptl_crystal_size_mid 0.176
_exptl_crystal_size_min 0.077
_refine_diff_density_max 1.043
_refine_diff_density_min -1.176
_refine_diff_density_rms 0.109
_refine_ls_abs_structure_details
; 
 Refined as an inversion twin. 
;
_refine_ls_abs_structure_Flack 0.051(10)
_refine_ls_extinction_coef 0.0020(4)
_refine_ls_extinction_expression Fc^*^=kFc[1+0.001xFc^2^\l^3^/sin(2\q)]^-1/4^
_refine_ls_extinction_method 'SHELXL-2017/1 (Sheldrick 2017)'
_refine_ls_goodness_of_fit_ref 1.062
_refine_ls_hydrogen_treatment constr
_refine_ls_matrix_type full
_refine_ls_number_parameters 276
_refine_ls_number_reflns 3978
_refine_ls_number_restraints 1
_refine_ls_restrained_S_all 1.061
_refine_ls_R_factor_all 0.0438
_refine_ls_R_factor_gt 0.0415
_refine_ls_shift/su_max 0.000
_refine_ls_shift/su_mean 0.000
_refine_ls_structure_factor_coef Fsqd
_refine_ls_weighting_details 'w=1/[\s^2^(Fo^2^)+(0.0865P)^2^] where P=(Fo^2^+2Fc^2^)/3'
_refine_ls_weighting_scheme calc
_refine_ls_wR_factor_gt 0.1103
_refine_ls_wR_factor_ref 0.1119
_reflns_Friedel_coverage 0.888
_reflns_Friedel_fraction_full 1.000
_reflns_Friedel_fraction_max 1.000
_reflns_number_gt 3746
_reflns_number_total 3978
_reflns_threshold_expression 'I > 2\s(I)'
_cod_data_source_file d1dt02000e2.cif
_cod_data_source_block jg354loesen
_cod_depositor_comments 'Adding full bibliography for 7708147--7708155.cif.'
_cod_original_sg_symbol_H-M 'P 21'
_cod_database_code 7708151
_shelx_shelxl_version_number 2017/1
_shelx_space_group_comment
; 
The symmetry employed for this shelxl refinement is uniquely defined 
by the following loop, which should always be used as a source of 
symmetry information in preference to the above space-group names. 
They are only intended as comments. 
;

loop_
_space_group_symop_operation_xyz
'x, y, z'
'-x, y+1/2, -z'

loop_
_atom_site_label
_atom_site_type_symbol
_atom_site_fract_x
_atom_site_fract_y
_atom_site_fract_z
_atom_site_U_iso_or_equiv
_atom_site_adp_type
_atom_site_occupancy
_atom_site_site_symmetry_order
_atom_site_calc_flag
_atom_site_refinement_flags_posn
_atom_site_refinement_flags_adp
_atom_site_refinement_flags_occupancy
_atom_site_disorder_assembly
_atom_site_disorder_group
Te1 Te 0.16012(5) 0.61284(8) 0.82184(3) 0.0359(2) Uani 1 1 d . . . . .
P1 P 0.50849(19) 0.57654(18) 0.25003(14) 0.0257(5) Uani 1 1 d . . . . .
Si1 Si 0.0786(2) 0.7029(2) 0.65093(16) 0.0294(5) Uani 1 1 d . . . . .
C1 C 0.2190(8) 0.8003(9) 0.5841(7) 0.0345(19) Uani 1 1 d . . . . .
H1A H 0.187799 0.825396 0.513528 0.052 Uiso 1 1 calc R U . . .
H1B H 0.303265 0.751325 0.577806 0.052 Uiso 1 1 calc R U . . .
H1C H 0.237458 0.873922 0.626931 0.052 Uiso 1 1 calc R U . . .
C2 C 0.0203(9) 0.5811(9) 0.5490(8) 0.041(2) Uani 1 1 d . . . . .
H2A H 0.008118 0.620465 0.479806 0.062 Uiso 1 1 calc R U . . .
H2B H -0.066992 0.544682 0.571704 0.062 Uiso 1 1 calc R U . . .
H2C H 0.090216 0.516255 0.543686 0.062 Uiso 1 1 calc R U . . .
C3 C -0.0776(9) 0.8116(10) 0.6655(7) 0.040(2) Uani 1 1 d . . . . .
H3A H -0.114458 0.831438 0.595283 0.060 Uiso 1 1 calc R U . . .
H3B H -0.048801 0.887858 0.700943 0.060 Uiso 1 1 calc R U . . .
H3C H -0.148787 0.770813 0.707613 0.060 Uiso 1 1 calc R U . . .
C4 C 0.5078(8) 0.5455(8) 0.3925(6) 0.0275(16) Uani 1 1 d . . . . .
C5 C 0.3991(9) 0.4747(9) 0.4374(6) 0.0335(18) Uani 1 1 d . . . . .
H5 H 0.331889 0.438459 0.392556 0.040 Uiso 1 1 calc R U . . .
C6 C 0.3906(9) 0.4577(9) 0.5482(7) 0.0363(19) Uani 1 1 d . . . . .
H6 H 0.317762 0.410709 0.577646 0.044 Uiso 1 1 calc R U . . .
C7 C 0.4920(9) 0.5117(9) 0.6152(7) 0.0355(19) Uani 1 1 d . . . . .
H7 H 0.486955 0.500904 0.689646 0.043 Uiso 1 1 calc R U . . .
C8 C 0.6000(8) 0.5813(9) 0.5706(6) 0.034(2) Uani 1 1 d . . . . .
H8 H 0.667512 0.617363 0.615354 0.041 Uiso 1 1 calc R U . . .
C9 C 0.6085(8) 0.5979(11) 0.4596(6) 0.0307(18) Uani 1 1 d . . . . .
H9 H 0.682023 0.644189 0.430231 0.037 Uiso 1 1 calc R U . . .
C10 C 0.4287(8) 0.4462(8) 0.1811(6) 0.0249(16) Uani 1 1 d . . . . .
C11 C 0.3237(8) 0.4709(9) 0.1024(6) 0.0306(17) Uani 1 1 d . . . . .
H11 H 0.299307 0.553222 0.084833 0.037 Uiso 1 1 calc R U . . .
C12 C 0.2581(8) 0.3699(9) 0.0523(6) 0.0310(18) Uani 1 1 d . . . . .
H12 H 0.187371 0.384339 0.001989 0.037 Uiso 1 1 calc R U . . .
C13 C 0.2973(8) 0.2478(8) 0.0768(6) 0.0290(17) Uani 1 1 d . . . . .
H13 H 0.251393 0.180873 0.043618 0.035 Uiso 1 1 calc R U . . .
C14 C 0.4053(9) 0.2235(9) 0.1510(6) 0.0315(17) Uani 1 1 d . . . . .
H14 H 0.433369 0.141110 0.164801 0.038 Uiso 1 1 calc R U . . .
C15 C 0.4699(8) 0.3231(9) 0.2036(6) 0.0312(17) Uani 1 1 d . . . . .
H15 H 0.540688 0.307860 0.253782 0.037 Uiso 1 1 calc R U . . .
C16 C 0.4067(8) 0.7155(8) 0.2233(6) 0.0284(16) Uani 1 1 d . . . . .
C17 C 0.2974(8) 0.7468(9) 0.2936(6) 0.0308(18) Uani 1 1 d . . . . .
H17 H 0.284559 0.701976 0.357304 0.037 Uiso 1 1 calc R U . . .
C18 C 0.2078(8) 0.8464(9) 0.2668(6) 0.0305(17) Uani 1 1 d . . . . .
H18 H 0.133828 0.866699 0.312485 0.037 Uiso 1 1 calc R U . . .
C19 C 0.2275(8) 0.9147(9) 0.1738(7) 0.0339(19) Uani 1 1 d . . . . .
H19 H 0.167561 0.981163 0.157156 0.041 Uiso 1 1 calc R U . . .
C20 C 0.3379(9) 0.8843(9) 0.1041(7) 0.0353(19) Uani 1 1 d . . . . .
H20 H 0.352350 0.930349 0.041199 0.042 Uiso 1 1 calc R U . . .
C21 C 0.4256(9) 0.7842(9) 0.1302(7) 0.0320(18) Uani 1 1 d . . . . .
H21 H 0.498619 0.763224 0.083886 0.038 Uiso 1 1 calc R U . . .
C22 C 0.6860(7) 0.6019(13) 0.2038(5) 0.0275(16) Uani 1 1 d . . . . .
C23 C 0.7476(8) 0.7187(9) 0.2118(6) 0.0282(17) Uani 1 1 d . . . . .
H23 H 0.696954 0.785999 0.239902 0.034 Uiso 1 1 calc R U . . .
C24 C 0.8837(9) 0.7367(9) 0.1784(7) 0.0310(18) Uani 1 1 d . . . . .
H24 H 0.925783 0.815325 0.185421 0.037 Uiso 1 1 calc R U . . .
C25 C 0.9581(8) 0.6362(10) 0.1340(6) 0.036(2) Uani 1 1 d . . . . .
H25 H 1.049055 0.648979 0.109099 0.043 Uiso 1 1 calc R U . . .
C26 C 0.8987(8) 0.5183(10) 0.1264(7) 0.0326(19) Uani 1 1 d . . . . .
H26 H 0.950341 0.452264 0.097271 0.039 Uiso 1 1 calc R U . . .
C27 C 0.7633(8) 0.4969(9) 0.1616(7) 0.0297(18) Uani 1 1 d . . . . .
H27 H 0.723573 0.416985 0.158137 0.036 Uiso 1 1 calc R U . . .

loop_
_atom_site_aniso_label
_atom_site_aniso_U_11
_atom_site_aniso_U_22
_atom_site_aniso_U_33
_atom_site_aniso_U_23
_atom_site_aniso_U_13
_atom_site_aniso_U_12
Te1 0.0316(3) 0.0387(3) 0.0375(3) 0.0087(3) -0.00064(16) -0.0029(3)
P1 0.0192(8) 0.0307(13) 0.0271(8) 0.0000(7) 0.0015(6) 0.0009(7)
Si1 0.0222(10) 0.0325(13) 0.0336(10) -0.0001(9) 0.0027(8) -0.0022(9)
C1 0.025(4) 0.041(6) 0.037(4) -0.001(4) 0.002(3) -0.004(4)
C2 0.030(4) 0.037(7) 0.058(5) -0.007(4) 0.002(3) -0.001(4)
C3 0.027(4) 0.049(6) 0.043(5) 0.004(4) 0.008(3) 0.008(4)
C4 0.024(4) 0.030(5) 0.029(4) 0.001(3) 0.001(3) 0.001(3)
C5 0.029(4) 0.041(5) 0.031(4) -0.001(3) -0.001(3) -0.003(4)
C6 0.035(4) 0.038(6) 0.036(4) 0.006(4) 0.005(3) -0.001(4)
C7 0.033(4) 0.039(5) 0.034(4) -0.002(4) -0.004(3) 0.004(4)
C8 0.027(4) 0.050(7) 0.026(3) -0.001(3) -0.002(3) -0.001(3)
C9 0.027(3) 0.031(5) 0.034(3) -0.004(4) 0.002(3) 0.002(4)
C10 0.017(3) 0.030(5) 0.028(4) 0.000(3) 0.002(3) -0.003(3)
C11 0.027(4) 0.038(5) 0.027(3) 0.000(3) -0.002(3) 0.006(3)
C12 0.025(4) 0.043(5) 0.025(3) -0.001(3) -0.004(3) -0.002(3)
C13 0.030(4) 0.030(5) 0.027(3) -0.003(3) 0.003(3) -0.002(3)
C14 0.035(4) 0.030(5) 0.029(4) 0.004(3) 0.002(3) -0.005(4)
C15 0.025(4) 0.035(5) 0.034(4) 0.001(3) -0.002(3) -0.002(3)
C16 0.021(3) 0.028(5) 0.037(4) 0.000(3) -0.005(3) 0.001(3)
C17 0.025(4) 0.036(5) 0.031(4) 0.000(3) 0.001(3) 0.005(3)
C18 0.019(4) 0.038(5) 0.034(4) -0.003(3) 0.003(3) 0.000(3)
C19 0.025(4) 0.035(5) 0.043(4) -0.004(4) -0.005(3) 0.004(3)
C20 0.032(4) 0.036(5) 0.039(4) 0.003(4) 0.002(4) 0.005(4)
C21 0.030(4) 0.037(5) 0.029(4) 0.000(3) -0.001(3) 0.002(4)
C22 0.019(3) 0.037(5) 0.027(3) 0.005(4) 0.001(2) 0.000(4)
C23 0.021(4) 0.033(5) 0.031(4) 0.000(3) 0.001(3) 0.000(3)
C24 0.029(4) 0.029(5) 0.034(4) 0.001(3) -0.009(3) -0.004(4)
C25 0.019(3) 0.046(7) 0.041(4) 0.008(4) -0.001(3) -0.001(4)
C26 0.018(4) 0.042(6) 0.037(4) -0.001(4) -0.001(3) 0.007(4)
C27 0.025(4) 0.030(5) 0.034(4) -0.001(3) 0.002(3) 0.003(3)

loop_
_atom_type_symbol
_atom_type_description
_atom_type_scat_dispersion_real
_atom_type_scat_dispersion_imag
_atom_type_scat_source
C C 0.0181 0.0091 'International Tables Vol C Tables 4.2.6.8 and 6.1.1.4'
H H 0.0000 0.0000 'International Tables Vol C Tables 4.2.6.8 and 6.1.1.4'
Si Si 0.2541 0.3302 'International Tables Vol C Tables 4.2.6.8 and 6.1.1.4'
P P 0.2955 0.4335 'International Tables Vol C Tables 4.2.6.8 and 6.1.1.4'
Te Te -0.1759 6.3531 'International Tables Vol C Tables 4.2.6.8 and 6.1.1.4'

loop_
_geom_angle_atom_site_label_1
_geom_angle_atom_site_label_2
_geom_angle_atom_site_label_3
_geom_angle
_geom_angle_site_symmetry_1
_geom_angle_site_symmetry_3
_geom_angle_publ_flag
C10 P1 C4 108.9(4) . . ?
C10 P1 C16 108.5(4) . . ?
C4 P1 C16 109.2(4) . . ?
C10 P1 C22 111.1(4) . . ?
C4 P1 C22 110.2(3) . . ?
C16 P1 C22 109.0(5) . . ?
C1 Si1 C2 106.9(4) . . ?
C1 Si1 C3 105.5(4) . . ?
C2 Si1 C3 104.5(4) . . ?
C1 Si1 Te1 111.7(3) . . ?
C2 Si1 Te1 113.8(3) . . ?
C3 Si1 Te1 113.8(3) . . ?
Si1 C1 H1A 109.5 . . ?
Si1 C1 H1B 109.5 . . ?
H1A C1 H1B 109.5 . . ?
Si1 C1 H1C 109.5 . . ?
H1A C1 H1C 109.5 . . ?
H1B C1 H1C 109.5 . . ?
Si1 C2 H2A 109.5 . . ?
Si1 C2 H2B 109.5 . . ?
H2A C2 H2B 109.5 . . ?
Si1 C2 H2C 109.5 . . ?
H2A C2 H2C 109.5 . . ?
H2B C2 H2C 109.5 . . ?
Si1 C3 H3A 109.5 . . ?
Si1 C3 H3B 109.5 . . ?
H3A C3 H3B 109.5 . . ?
Si1 C3 H3C 109.5 . . ?
H3A C3 H3C 109.5 . . ?
H3B C3 H3C 109.5 . . ?
C9 C4 C5 119.4(7) . . ?
C9 C4 P1 120.8(6) . . ?
C5 C4 P1 119.6(6) . . ?
C6 C5 C4 120.6(8) . . ?
C6 C5 H5 119.7 . . ?
C4 C5 H5 119.7 . . ?
C5 C6 C7 119.6(8) . . ?
C5 C6 H6 120.2 . . ?
C7 C6 H6 120.2 . . ?
C8 C7 C6 119.8(8) . . ?
C8 C7 H7 120.1 . . ?
C6 C7 H7 120.1 . . ?
C7 C8 C9 120.5(8) . . ?
C7 C8 H8 119.7 . . ?
C9 C8 H8 119.7 . . ?
C4 C9 C8 120.1(8) . . ?
C4 C9 H9 120.0 . . ?
C8 C9 H9 120.0 . . ?
C15 C10 C11 120.6(8) . . ?
C15 C10 P1 120.6(6) . . ?
C11 C10 P1 118.8(7) . . ?
C12 C11 C10 118.7(8) . . ?
C12 C11 H11 120.6 . . ?
C10 C11 H11 120.6 . . ?
C13 C12 C11 120.4(7) . . ?
C13 C12 H12 119.8 . . ?
C11 C12 H12 119.8 . . ?
C12 C13 C14 121.0(8) . . ?
C12 C13 H13 119.5 . . ?
C14 C13 H13 119.5 . . ?
C15 C14 C13 119.5(8) . . ?
C15 C14 H14 120.3 . . ?
C13 C14 H14 120.3 . . ?
C14 C15 C10 119.8(8) . . ?
C14 C15 H15 120.1 . . ?
C10 C15 H15 120.1 . . ?
C21 C16 C17 119.6(8) . . ?
C21 C16 P1 121.2(6) . . ?
C17 C16 P1 118.9(7) . . ?
C16 C17 C18 119.2(8) . . ?
C16 C17 H17 120.4 . . ?
C18 C17 H17 120.4 . . ?
C19 C18 C17 120.9(7) . . ?
C19 C18 H18 119.6 . . ?
C17 C18 H18 119.6 . . ?
C18 C19 C20 119.9(8) . . ?
C18 C19 H19 120.0 . . ?
C20 C19 H19 120.0 . . ?
C21 C20 C19 119.0(8) . . ?
C21 C20 H20 120.5 . . ?
C19 C20 H20 120.5 . . ?
C16 C21 C20 121.4(8) . . ?
C16 C21 H21 119.3 . . ?
C20 C21 H21 119.3 . . ?
C23 C22 C27 120.4(7) . . ?
C23 C22 P1 120.7(8) . . ?
C27 C22 P1 118.8(8) . . ?
C24 C23 C22 120.4(8) . . ?
C24 C23 H23 119.8 . . ?
C22 C23 H23 119.8 . . ?
C23 C24 C25 119.6(8) . . ?
C23 C24 H24 120.2 . . ?
C25 C24 H24 120.2 . . ?
C26 C25 C24 120.8(7) . . ?
C26 C25 H25 119.6 . . ?
C24 C25 H25 119.6 . . ?
C25 C26 C27 120.8(8) . . ?
C25 C26 H26 119.6 . . ?
C27 C26 H26 119.6 . . ?
C26 C27 C22 117.9(9) . . ?
C26 C27 H27 121.0 . . ?
C22 C27 H27 121.0 . . ?

loop_
_geom_bond_atom_site_label_1
_geom_bond_atom_site_label_2
_geom_bond_distance
_geom_bond_site_symmetry_2
_geom_bond_publ_flag
Te1 Si1 2.447(2) . ?
P1 C10 1.794(8) . ?
P1 C4 1.795(8) . ?
P1 C16 1.795(9) . ?
P1 C22 1.807(7) . ?
Si1 C1 1.884(8) . ?
Si1 C2 1.889(9) . ?
Si1 C3 1.892(9) . ?
C1 H1A 0.9600 . ?
C1 H1B 0.9600 . ?
C1 H1C 0.9600 . ?
C2 H2A 0.9600 . ?
C2 H2B 0.9600 . ?
C2 H2C 0.9600 . ?
C3 H3A 0.9600 . ?
C3 H3B 0.9600 . ?
C3 H3C 0.9600 . ?
C4 C9 1.384(11) . ?
C4 C5 1.396(12) . ?
C5 C6 1.386(11) . ?
C5 H5 0.9300 . ?
C6 C7 1.395(12) . ?
C6 H6 0.9300 . ?
C7 C8 1.383(12) . ?
C7 H7 0.9300 . ?
C8 C9 1.389(10) . ?
C8 H8 0.9300 . ?
C9 H9 0.9300 . ?
C10 C15 1.392(13) . ?
C10 C11 1.419(11) . ?
C11 C12 1.386(12) . ?
C11 H11 0.9300 . ?
C12 C13 1.381(13) . ?
C12 H12 0.9300 . ?
C13 C14 1.402(11) . ?
C13 H13 0.9300 . ?
C14 C15 1.386(12) . ?
C14 H14 0.9300 . ?
C15 H15 0.9300 . ?
C16 C21 1.376(12) . ?
C16 C17 1.398(11) . ?
C17 C18 1.399(12) . ?
C17 H17 0.9300 . ?
C18 C19 1.374(13) . ?
C18 H18 0.9300 . ?
C19 C20 1.400(12) . ?
C19 H19 0.9300 . ?
C20 C21 1.389(13) . ?
C20 H20 0.9300 . ?
C21 H21 0.9300 . ?
C22 C23 1.376(16) . ?
C22 C27 1.434(14) . ?
C23 C24 1.375(11) . ?
C23 H23 0.9300 . ?
C24 C25 1.395(14) . ?
C24 H24 0.9300 . ?
C25 C26 1.376(14) . ?
C25 H25 0.9300 . ?
C26 C27 1.382(12) . ?
C26 H26 0.9300 . ?
C27 H27 0.9300 . ?
